data_9010135
loop_
_publ_author_name
'Charkin, D. O.'
'Lightfoot, P.'

_publ_section_title
;Synthesis of novel lead - molybdenum and tungsten oxyhalides with the
 pinalite structure, Pb3MoO5Cl2 and Pb3WO5Br2
;
_journal_name_full 'American Mineralogist'
_journal_page_first 1918
_journal_page_last 1921
_journal_paper_doi 10.2138/am.2006.2158
_journal_volume 91
_journal_year 2006
_chemical_formula_structural Pb3MoO5Cl2
_chemical_formula_sum 'Cl2 Mo O5 Pb3'
_space_group_IT_number 63
_symmetry_space_group_name_Hall '-A 2 2a'
_symmetry_space_group_name_H-M 'A m a m'
_cell_angle_alpha 90
_cell_angle_beta 90
_cell_angle_gamma 90
_cell_length_a 11.0116
_cell_length_b 13.1149
_cell_length_c 5.59485
_cell_formula_units_Z 4
_cell_volume 807.986
_database_code_amcsd 0004256
_exptl_crystal_density_diffrn 7.139
_cod_original_formula_sum 'Pb3 Mo O5 Cl2'
_cod_database_code 9010135
_amcsd_formula_title Pb3MoO5Cl2

loop_
_space_group_symop_operation_xyz
x,y,z
x,1/2+y,1/2+z
1/2+x,-y,z
1/2+x,1/2-y,1/2+z
1/2-x,y,-z
1/2-x,1/2+y,1/2-z
x,y,-z
x,1/2+y,1/2-z
-x,-y,z
-x,1/2-y,1/2+z
1/2-x,y,z
1/2-x,1/2+y,1/2+z
1/2+x,-y,-z
1/2+x,1/2-y,1/2-z
-x,-y,-z
-x,1/2-y,1/2-z

loop_
_atom_site_label
_atom_site_fract_x
_atom_site_fract_y
_atom_site_fract_z
_atom_site_U_iso_or_equiv
Pb1 0.46809 0.34936 0.00000 0.00880
Pb2 0.75000 0.39734 0.50000 0.01050
Mo 0.75000 0.23450 0.00000 0.00560
O1 0.63002 0.27023 0.23270 0.00660
O2 0.75000 0.10450 0.00000 0.01590
Cl1 0.50000 0.50000 0.50000 0.02220
Cl2 0.75000 0.47630 0.00000 0.01430

loop_
_cod_related_entry_id
_cod_related_entry_database
_cod_related_entry_code
1 AMCSD 0004256
